data_4505165
loop_
_publ_author_name
'Li, Xiaoju'
'Cao, Rong'
'Bi, Wenhua'
'Wang, Yanqin'
'Wang, Yuling'
'Li, Xing'
'Guo, Zhengang'

_publ_section_title
;
 A New Family of Cadmium(II) Coordination Polymers from Coligands:&#x2009;
 Effect of the Coexistent Groups (R = H, &#x2212;NO2, &#x2212;OH) on
 Crystal Structures and Properties
;
_journal_issue 4
_journal_name_full 'Crystal Growth &amp; Design'
_journal_page_first 1651
_journal_paper_doi 10.1021/cg050126d
_journal_volume 5
_journal_year 2005
_chemical_formula_sum 'C13 H13 Cd N2 O5'
_chemical_formula_weight 389.65
_chemical_name_systematic
; 
 ? 
;
_space_group_IT_number 2
_symmetry_cell_setting triclinic
_symmetry_space_group_name_Hall '-P 1'
_symmetry_space_group_name_H-M 'P -1'
_atom_sites_solution_hydrogens geom
_atom_sites_solution_primary direct
_atom_sites_solution_secondary difmap
_audit_creation_method SHELXL-97
_cell_angle_alpha 70.035(10)
_cell_angle_beta 67.654(12)
_cell_angle_gamma 79.818(14)
_cell_formula_units_Z 2
_cell_length_a 8.542
_cell_length_b 9.24300(10)
_cell_length_c 10.1091(2)
_cell_measurement_temperature 173(2)
_cell_volume 692.83(7)
_computing_cell_refinement 'CrystalClear (Rigaku Corp., 2000)'
_computing_data_collection 'CrystalClear (Rigaku Corp., 2000)'
_computing_data_reduction 'CrystalClear (Rigaku Corp., 2000)'
_computing_molecular_graphics 'Bruker SHELXTL'
_computing_publication_material 'Bruker SHELXTL'
_computing_structure_refinement 'SHELXL-97 (Sheldrick, 1997)'
_computing_structure_solution 'SHELXS-97 (Sheldrick, 1990)'
_diffrn_ambient_temperature 173(2)
_diffrn_measured_fraction_theta_full 0.986
_diffrn_measured_fraction_theta_max 0.986
_diffrn_radiation_monochromator graphite
_diffrn_radiation_source 'fine-focus sealed tube'
_diffrn_radiation_type MoK\a
_diffrn_radiation_wavelength 0.71073
_diffrn_reflns_av_R_equivalents 0.0214
_diffrn_reflns_av_sigmaI/netI 0.0381
_diffrn_reflns_limit_h_max 11
_diffrn_reflns_limit_h_min -9
_diffrn_reflns_limit_k_max 11
_diffrn_reflns_limit_k_min -11
_diffrn_reflns_limit_l_max 13
_diffrn_reflns_limit_l_min -13
_diffrn_reflns_number 5365
_diffrn_reflns_theta_full 27.47
_diffrn_reflns_theta_max 27.47
_diffrn_reflns_theta_min 3.07
_exptl_absorpt_coefficient_mu 1.599
_exptl_crystal_colour Yellow
_exptl_crystal_density_diffrn 1.868
_exptl_crystal_density_method 'not measured'
_exptl_crystal_description Prism
_exptl_crystal_F_000 386
_exptl_crystal_size_max 0.28
_exptl_crystal_size_mid 0.20
_exptl_crystal_size_min 0.04
_refine_diff_density_max 1.032
_refine_diff_density_min -0.611
_refine_diff_density_rms 0.097
_refine_ls_extinction_method none
_refine_ls_goodness_of_fit_ref 0.840
_refine_ls_hydrogen_treatment mixed
_refine_ls_matrix_type full
_refine_ls_number_parameters 194
_refine_ls_number_reflns 3124
_refine_ls_number_restraints 0
_refine_ls_restrained_S_all 0.840
_refine_ls_R_factor_all 0.0408
_refine_ls_R_factor_gt 0.0344
_refine_ls_shift/su_max 0.001
_refine_ls_shift/su_mean 0.000
_refine_ls_structure_factor_coef Fsqd
_refine_ls_weighting_details 'calc w=1/[\s^2^(Fo^2^)+(0.1000P)^2^+0.0000P] where P=(Fo^2^+2Fc^2^)/3'
_refine_ls_weighting_scheme calc
_refine_ls_wR_factor_gt 0.1027
_refine_ls_wR_factor_ref 0.1121
_reflns_number_gt 2805
_reflns_number_total 3124
_reflns_threshold_expression >2sigma(I)
_cod_data_source_file cg050126dsi20050405_094407.cif
_cod_data_source_block '[Cd(bimb)0.5(bdc)(H2O)]n'
_cod_depositor_comments
;
The following automatic conversions were performed:

'_symmetry_cell_setting' value 'Triclinic' changed to 'triclinic'
according to /home/saulius/struct/CIF-dictionaries/cif_core.dic
dictionary named 'cif_core.dic' version 2.4.1 from 2010-06-29.

Automatic conversion script
Id: cif_fix_values 1715 2011-07-08 13:25:40Z adriana 
;
_cod_original_cell_volume 692.835(16)
_cod_original_sg_symbol_H-M P-1
_cod_database_code 4505165

loop_
_symmetry_equiv_pos_as_xyz
'x, y, z'
'-x, -y, -z'

loop_
_atom_site_label
_atom_site_type_symbol
_atom_site_fract_x
_atom_site_fract_y
_atom_site_fract_z
_atom_site_U_iso_or_equiv
_atom_site_adp_type
_atom_site_occupancy
_atom_site_symmetry_multiplicity
_atom_site_calc_flag
_atom_site_refinement_flags
Cd Cd 0.17644(3) 0.08426(3) 0.04828(3) 0.03169(13) Uani 1 1 d .
O1 O 0.2739(4) -0.1234(4) 0.2183(3) 0.0385(6) Uani 1 1 d .
O4 O 0.3287(4) -0.0481(4) 0.8793(3) 0.0437(7) Uani 1 1 d .
O2 O 0.1735(4) 0.0864(4) 0.2873(3) 0.0424(7) Uani 1 1 d .
O3 O 0.0901(4) 0.0165(3) 0.8340(3) 0.0386(6) Uani 1 1 d .
OW O 0.4346(4) 0.2075(4) -0.0193(4) 0.0432(7) Uani 1 1 d .
HWA H 0.5138 0.1713 -0.0815 0.065 Uiso 1 1 calc R
N2 N -0.0363(4) 0.4830(4) -0.2238(4) 0.0367(7) Uani 1 1 d .
N1 N 0.0929(4) 0.3113(4) -0.0823(4) 0.0370(7) Uani 1 1 d .
C10 C 0.1696(6) 0.4483(5) -0.1358(5) 0.0424(9) Uani 1 1 d .
H10A H 0.2636 0.4659 -0.1159 0.051 Uiso 1 1 calc R
C4 C 0.2487(4) -0.0508(4) 0.5564(4) 0.0267(7) Uani 1 1 d .
H4A H 0.1634 0.0305 0.5576 0.032 Uiso 1 1 calc R
C1 C 0.2468(5) -0.0443(4) 0.3068(4) 0.0320(8) Uani 1 1 d .
C13 C -0.0384(6) 0.5740(5) -0.4816(5) 0.0460(10) Uani 1 1 d .
H13A H -0.1112 0.6267 -0.5423 0.055 Uiso 1 1 calc R
H13B H 0.0541 0.6424 -0.5113 0.055 Uiso 1 1 calc R
C5 C 0.3107(5) -0.1068(4) 0.6738(4) 0.0294(7) Uani 1 1 d .
C11 C 0.0881(6) 0.5548(5) -0.2224(5) 0.0457(10) Uani 1 1 d .
H11A H 0.1137 0.6599 -0.2726 0.055 Uiso 1 1 calc R
C2 C 0.2378(5) -0.0417(4) 0.8045(4) 0.0299(7) Uani 1 1 d .
C9 C -0.0311(5) 0.3366(4) -0.1383(5) 0.0385(9) Uani 1 1 d .
H9A H -0.1055 0.2612 -0.1200 0.046 Uiso 1 1 calc R
C12 C -0.1436(6) 0.5517(5) -0.3165(5) 0.0445(10) Uani 1 1 d .
H12A H -0.1944 0.6525 -0.3020 0.053 Uiso 1 1 calc R
H12B H -0.2367 0.4836 -0.2853 0.053 Uiso 1 1 calc R
C6 C 0.4355(5) -0.2256(5) 0.6710(5) 0.0363(8) Uani 1 1 d .
H6A H 0.4815 -0.2621 0.7493 0.044 Uiso 1 1 calc R
C3 C 0.3090(5) -0.1113(4) 0.4372(4) 0.0299(7) Uani 1 1 d .
C7 C 0.4934(5) -0.2910(5) 0.5565(5) 0.0395(9) Uani 1 1 d .
H7A H 0.5768 -0.3739 0.5574 0.047 Uiso 1 1 calc R
C8 C 0.4302(5) -0.2363(5) 0.4392(5) 0.0375(8) Uani 1 1 d .
H8A H 0.4684 -0.2829 0.3610 0.045 Uiso 1 1 calc R
HWB H 0.474(6) 0.179(5) 0.031(6) 0.033(14) Uiso 1 1 d .

loop_
_atom_site_aniso_label
_atom_site_aniso_U_11
_atom_site_aniso_U_22
_atom_site_aniso_U_33
_atom_site_aniso_U_23
_atom_site_aniso_U_13
_atom_site_aniso_U_12
Cd 0.03417(19) 0.03536(18) 0.02816(18) -0.00827(12) -0.01620(12) 0.00146(12)
O1 0.0422(15) 0.0537(17) 0.0269(13) -0.0178(12) -0.0166(12) 0.0016(13)
O4 0.0515(17) 0.0576(17) 0.0345(15) -0.0214(13) -0.0252(13) 0.0050(14)
O2 0.0496(17) 0.0463(16) 0.0360(15) -0.0133(13) -0.0226(13) 0.0051(14)
O3 0.0350(15) 0.0469(16) 0.0346(15) -0.0172(12) -0.0087(12) -0.0019(12)
OW 0.0335(16) 0.0553(19) 0.0446(18) -0.0174(15) -0.0172(14) 0.0017(13)
N2 0.0408(18) 0.0325(16) 0.0389(18) -0.0062(13) -0.0209(15) 0.0003(14)
N1 0.0412(18) 0.0354(16) 0.0382(18) -0.0085(14) -0.0214(15) 0.0013(14)
C10 0.047(2) 0.038(2) 0.046(2) -0.0061(17) -0.0233(19) -0.0093(18)
C4 0.0272(16) 0.0303(16) 0.0236(16) -0.0071(13) -0.0116(13) 0.0005(13)
C1 0.0281(17) 0.043(2) 0.0243(17) -0.0080(15) -0.0076(14) -0.0070(15)
C13 0.056(3) 0.040(2) 0.044(2) -0.0035(18) -0.030(2) 0.0047(19)
C5 0.0291(17) 0.0368(18) 0.0232(16) -0.0092(14) -0.0080(13) -0.0062(14)
C11 0.055(3) 0.033(2) 0.049(3) -0.0041(17) -0.022(2) -0.0098(18)
C2 0.0369(19) 0.0307(17) 0.0230(16) -0.0074(13) -0.0105(14) -0.0052(14)
C9 0.040(2) 0.0311(18) 0.045(2) -0.0064(16) -0.0191(18) -0.0011(16)
C12 0.041(2) 0.044(2) 0.047(2) -0.0093(18) -0.0232(19) 0.0096(18)
C6 0.0345(19) 0.046(2) 0.033(2) -0.0096(16) -0.0212(16) 0.0034(16)
C3 0.0310(18) 0.0364(18) 0.0252(17) -0.0088(14) -0.0112(14) -0.0060(15)
C7 0.035(2) 0.044(2) 0.044(2) -0.0181(18) -0.0209(17) 0.0109(17)
C8 0.038(2) 0.044(2) 0.034(2) -0.0168(17) -0.0152(16) 0.0042(17)

loop_
_atom_type_symbol
_atom_type_description
_atom_type_scat_dispersion_real
_atom_type_scat_dispersion_imag
_atom_type_scat_source
C C 0.0033 0.0016 'International Tables Vol C Tables 4.2.6.8 and 6.1.1.4'
H H 0.0000 0.0000 'International Tables Vol C Tables 4.2.6.8 and 6.1.1.4'
Cd Cd -0.8075 1.2024 'International Tables Vol C Tables 4.2.6.8 and 6.1.1.4'
N N 0.0061 0.0033 'International Tables Vol C Tables 4.2.6.8 and 6.1.1.4'
O O 0.0106 0.0060 'International Tables Vol C Tables 4.2.6.8 and 6.1.1.4'

loop_
_geom_angle_atom_site_label_1
_geom_angle_atom_site_label_2
_geom_angle_atom_site_label_3
_geom_angle
_geom_angle_site_symmetry_1
_geom_angle_site_symmetry_3
N1 Cd O4 106.66(12) . 1_554
N1 Cd O3 95.95(12) . 2_556
O4 Cd O3 105.90(11) 1_554 2_556
N1 Cd O1 166.81(12) . .
O4 Cd O1 83.84(10) 1_554 .
O3 Cd O1 88.58(10) 2_556 .
N1 Cd O2 112.59(12) . .
O4 Cd O2 135.91(10) 1_554 .
O3 Cd O2 89.51(11) 2_556 .
O1 Cd O2 54.92(10) . .
N1 Cd OW 85.00(12) . .
O4 Cd OW 87.14(11) 1_554 .
O3 Cd OW 165.95(11) 2_556 .
O1 Cd OW 87.64(11) . .
O2 Cd OW 77.27(12) . .
N1 Cd C1 139.38(12) . .
O4 Cd C1 109.87(11) 1_554 .
O3 Cd C1 90.69(11) 2_556 .
O1 Cd C1 27.80(10) . .
O2 Cd C1 27.23(11) . .
OW Cd C1 79.74(12) . .
C1 O1 Cd 92.0(2) . .
C2 O4 Cd 106.1(2) . 1_556
C1 O2 Cd 90.4(2) . .
C2 O3 Cd 134.0(3) . 2_556
C9 N2 C11 107.7(3) . .
C9 N2 C12 126.9(4) . .
C11 N2 C12 125.1(3) . .
C9 N1 C10 106.3(3) . .
C9 N1 Cd 126.1(3) . .
C10 N1 Cd 127.2(3) . .
C11 C10 N1 108.3(4) . .
C3 C4 C5 121.2(3) . .
O2 C1 O1 122.2(3) . .
O2 C1 C3 119.6(3) . .
O1 C1 C3 118.1(3) . .
O2 C1 Cd 62.3(2) . .
O1 C1 Cd 60.25(19) . .
C3 C1 Cd 172.7(3) . .
C13 C13 C12 114.2(5) 2_564 .
C4 C5 C6 119.0(3) . .
C4 C5 C2 119.7(3) . .
C6 C5 C2 121.2(3) . .
N2 C11 C10 107.2(4) . .
O3 C2 O4 122.5(3) . .
O3 C2 C5 118.9(3) . .
O4 C2 C5 118.6(3) . .
N1 C9 N2 110.5(4) . .
N2 C12 C13 110.2(4) . .
C7 C6 C5 120.9(3) . .
C4 C3 C8 119.1(3) . .
C4 C3 C1 120.6(3) . .
C8 C3 C1 120.3(3) . .
C6 C7 C8 120.2(4) . .
C7 C8 C3 119.4(4) . .

loop_
_geom_bond_atom_site_label_1
_geom_bond_atom_site_label_2
_geom_bond_distance
_geom_bond_site_symmetry_2
Cd N1 2.225(3) .
Cd O4 2.299(3) 1_554
Cd O3 2.324(3) 2_556
Cd O1 2.367(3) .
Cd O2 2.413(3) .
Cd OW 2.416(3) .
Cd C1 2.725(4) .
O1 C1 1.272(5) .
O4 C2 1.256(4) .
O4 Cd 2.299(3) 1_556
O2 C1 1.247(5) .
O3 C2 1.247(5) .
O3 Cd 2.324(3) 2_556
N2 C9 1.338(5) .
N2 C11 1.355(6) .
N2 C12 1.471(5) .
N1 C9 1.332(5) .
N1 C10 1.372(5) .
C10 C11 1.361(6) .
C4 C3 1.383(5) .
C4 C5 1.385(5) .
C1 C3 1.504(5) .
C13 C13 1.511(9) 2_564
C13 C12 1.525(7) .
C5 C6 1.388(5) .
C5 C2 1.509(5) .
C6 C7 1.374(6) .
C3 C8 1.409(5) .
C7 C8 1.390(5) .
